data_4135404
loop_
_publ_author_name
'Saal, Fridolin'
'Zhang, Fangyuan'
'Holzapfel, Marco'
'Stolte, Matthias'
'Michail, Evripidis'
'Moos, Michael'
'Schmiedel, Alexander'
'Krause, Ana-Maria'
'Lambert, Christoph'
'W\"urthner, Frank'
'Ravat, Prince'

_publ_section_title
;
 [<i>n</i>]Helicene Diimides (<i>n</i> = 5, 6, and 7): Through-Bond versus
 Through-Space Conjugation.
;
_journal_issue 51
_journal_name_full 'Journal of the American Chemical Society'
_journal_page_first 21298
_journal_page_last 21303
_journal_paper_doi 10.1021/jacs.0c11053
_journal_volume 142
_journal_year 2020
_chemical_formula_moiety 'C40 H34 N2 O6'
_chemical_formula_sum 'C40 H34 N2 O6'
_chemical_formula_weight 638.69
_space_group_crystal_system monoclinic
_space_group_IT_number 15
_space_group_name_Hall '-C 2yc'
_space_group_name_H-M_alt 'C 1 2/c 1'
_atom_sites_solution_hydrogens geom
_audit_creation_method SHELXL-2018/3
_cell_angle_alpha 90
_cell_angle_beta 117.911(4)
_cell_angle_gamma 90
_cell_formula_units_Z 4
_cell_length_a 24.9274(17)
_cell_length_b 10.0744(6)
_cell_length_c 13.9318(8)
_cell_measurement_reflns_used 5043
_cell_measurement_temperature 100(2)
_cell_measurement_theta_max 7212
_cell_measurement_theta_min 4.01
_cell_volume 3091.7(4)
_computing_data_collection 'Bruker SAINT'
_computing_data_reduction 'Bruker SAINT'
_computing_molecular_graphics 'Bruker SHELXTL'
_computing_publication_material 'Bruker SHELXTL'
_computing_structure_refinement 'SHELXL-2018/3 (Sheldrick, 2018)'
_computing_structure_solution 'SHELXT 2014/5 (Sheldrick, 2014)'
_diffrn_ambient_temperature 100(2)
_diffrn_measured_fraction_theta_full 0.998
_diffrn_measured_fraction_theta_max 0.995
_diffrn_measurement_device_type Bruker-Kappa-D8Quest_PhotonII
_diffrn_measurement_method omega_and_phi_scan
_diffrn_radiation_type CuK\a
_diffrn_radiation_wavelength 1.54178
_diffrn_reflns_av_R_equivalents 0.0834
_diffrn_reflns_av_unetI/netI 0.0568
_diffrn_reflns_Laue_measured_fraction_full 0.998
_diffrn_reflns_Laue_measured_fraction_max 0.995
_diffrn_reflns_limit_h_max 30
_diffrn_reflns_limit_h_min -30
_diffrn_reflns_limit_k_max 8
_diffrn_reflns_limit_k_min -12
_diffrn_reflns_limit_l_max 17
_diffrn_reflns_limit_l_min -17
_diffrn_reflns_number 17829
_diffrn_reflns_point_group_measured_fraction_full 0.998
_diffrn_reflns_point_group_measured_fraction_max 0.995
_diffrn_reflns_theta_full 67.679
_diffrn_reflns_theta_max 72.341
_diffrn_reflns_theta_min 4.014
_diffrn_source Cu/K(alpha)_ImuS_Microsource
_exptl_absorpt_coefficient_mu 0.749
_exptl_absorpt_correction_T_max 0.7536
_exptl_absorpt_correction_T_min 0.5032
_exptl_absorpt_correction_type multi-scan
_exptl_absorpt_process_details Bruker-SADABS
_exptl_crystal_colour yellow
_exptl_crystal_density_diffrn 1.372
_exptl_crystal_description block
_exptl_crystal_F_000 1344
_exptl_crystal_size_max 0.296
_exptl_crystal_size_mid 0.146
_exptl_crystal_size_min 0.029
_refine_diff_density_max 0.517
_refine_diff_density_min -0.240
_refine_diff_density_rms 0.050
_refine_ls_extinction_method none
_refine_ls_goodness_of_fit_ref 1.040
_refine_ls_hydrogen_treatment constr
_refine_ls_matrix_type full
_refine_ls_number_parameters 249
_refine_ls_number_reflns 3047
_refine_ls_number_restraints 2
_refine_ls_restrained_S_all 1.039
_refine_ls_R_factor_all 0.0869
_refine_ls_R_factor_gt 0.0643
_refine_ls_shift/su_max 0.000
_refine_ls_shift/su_mean 0.000
_refine_ls_structure_factor_coef Fsqd
_refine_ls_weighting_details 'w=1/[\s^2^(Fo^2^)+(0.0887P)^2^+2.6706P] where P=(Fo^2^+2Fc^2^)/3'
_refine_ls_weighting_scheme calc
_refine_ls_wR_factor_gt 0.1678
_refine_ls_wR_factor_ref 0.1863
_reflns_Friedel_coverage 0.000
_reflns_number_gt 2188
_reflns_number_total 3047
_reflns_threshold_expression 'I > 2\s(I)'
_cod_data_source_file ja0c11053_si_002.cif
_cod_data_source_block 757_6HDI_OMe_0m_a
_cod_depositor_comments 'Adding full bibliography for 4135403--4135404.cif.'
_cod_original_cell_volume 3091.7(3)
_cod_original_sg_symbol_H-M 'C 2/c'
_cod_database_code 4135404
_shelx_shelxl_version_number 2018/3
_shelx_space_group_comment
;
The symmetry employed for this shelxl refinement is uniquely defined
by the following loop, which should always be used as a source of
symmetry information in preference to the above space-group names.
They are only intended as comments.
;

loop_
_space_group_symop_operation_xyz
'x, y, z'
'-x, y, -z+1/2'
'x+1/2, y+1/2, z'
'-x+1/2, y+1/2, -z+1/2'
'-x, -y, -z'
'x, -y, z-1/2'
'-x+1/2, -y+1/2, -z'
'x+1/2, -y+1/2, z-1/2'

loop_
_atom_site_label
_atom_site_type_symbol
_atom_site_fract_x
_atom_site_fract_y
_atom_site_fract_z
_atom_site_U_iso_or_equiv
_atom_site_adp_type
_atom_site_occupancy
_atom_site_site_symmetry_order
_atom_site_calc_flag
_atom_site_refinement_flags_posn
_atom_site_refinement_flags_adp
_atom_site_refinement_flags_occupancy
_atom_site_disorder_assembly
_atom_site_disorder_group
C1 C 0.59678(12) 0.8275(3) 0.5790(2) 0.0454(6) Uani 1 1 d . . . . .
C2 C 0.54995(12) 0.7555(2) 0.48544(19) 0.0417(6) Uani 1 1 d . . . . .
C3 C 0.49763(12) 0.8208(2) 0.41494(19) 0.0417(6) Uani 1 1 d . . . . .
H3 H 0.493243 0.912742 0.424794 0.050 Uiso 1 1 calc R U . . .
C4 C 0.45119(12) 0.7529(2) 0.32940(19) 0.0415(6) Uani 1 1 d . . . . .
H4 H 0.414449 0.797611 0.283509 0.050 Uiso 1 1 calc R U . . .
C5 C 0.45816(12) 0.6206(2) 0.31071(19) 0.0406(5) Uani 1 1 d . . . . .
C6 C 0.51415(12) 0.5533(2) 0.37443(19) 0.0409(6) Uani 1 1 d . . . . .
C7 C 0.52780(12) 0.4184(2) 0.3541(2) 0.0428(6) Uani 1 1 d . . . . .
C8 C 0.500000 0.3523(3) 0.250000 0.0442(8) Uani 1 2 d S T P . .
C9 C 0.500000 0.2123(3) 0.250000 0.0470(8) Uani 1 2 d S T P . .
C10 C 0.53782(14) 0.1409(3) 0.3466(2) 0.0533(7) Uani 1 1 d . . . . .
H10 H 0.536587 0.046654 0.346562 0.064 Uiso 1 1 calc R U . . .
C11 C 0.57555(14) 0.2067(3) 0.4385(2) 0.0521(7) Uani 1 1 d . . . . .
H11 H 0.604795 0.159002 0.499317 0.062 Uiso 1 1 calc R U . . .
C12 C 0.57147(13) 0.3471(2) 0.4440(2) 0.0458(6) Uani 1 1 d . . . . .
C13 C 0.61228(13) 0.4168(3) 0.5388(2) 0.0466(6) Uani 1 1 d . . . . .
H13 H 0.642844 0.368383 0.597404 0.056 Uiso 1 1 calc R U . . .
C14 C 0.60911(12) 0.5505(2) 0.5485(2) 0.0433(6) Uani 1 1 d . . . . .
C15 C 0.65606(12) 0.6203(3) 0.6443(2) 0.0475(6) Uani 1 1 d . . . . .
C16 C 0.55786(12) 0.6205(2) 0.46801(19) 0.0407(6) Uani 1 1 d . . . . .
C17A C 0.69508(13) 0.8292(3) 0.7441(2) 0.0551(7) Uani 0.646(9) 1 d D . P A 1
H17A H 0.693810 0.924644 0.726367 0.066 Uiso 0.646(9) 1 calc R U P A 1
H17B H 0.735860 0.794383 0.762209 0.066 Uiso 0.646(9) 1 calc R U P A 1
C18A C 0.6823(3) 0.8104(7) 0.8408(5) 0.0569(15) Uani 0.646(9) 1 d D . P A 1
H18A H 0.690454 0.716998 0.865622 0.068 Uiso 0.646(9) 1 calc R U P A 1
H18B H 0.638858 0.828755 0.817243 0.068 Uiso 0.646(9) 1 calc R U P A 1
C19A C 0.7217(2) 0.9028(6) 0.9357(4) 0.0567(14) Uani 0.646(9) 1 d D . P A 1
H19A H 0.719539 0.873708 1.001698 0.068 Uiso 0.646(9) 1 calc R U P A 1
H19B H 0.764479 0.895902 0.950483 0.068 Uiso 0.646(9) 1 calc R U P A 1
C20A C 0.7012(3) 1.0482(6) 0.9116(6) 0.069(2) Uani 0.646(9) 1 d D . P A 1
H20A H 0.703875 1.077958 0.847051 0.103 Uiso 0.646(9) 1 calc R U P A 1
H20B H 0.727505 1.103590 0.973872 0.103 Uiso 0.646(9) 1 calc R U P A 1
H20C H 0.659137 1.055922 0.898675 0.103 Uiso 0.646(9) 1 calc R U P A 1
C17B C 0.69508(13) 0.8292(3) 0.7441(2) 0.0551(7) Uani 0.354(9) 1 d . . P A 2
H17C H 0.707670 0.907099 0.716242 0.066 Uiso 0.354(9) 1 calc R U P A 2
H17D H 0.730991 0.770886 0.781192 0.066 Uiso 0.354(9) 1 calc R U P A 2
C18B C 0.6760(5) 0.8784(12) 0.8298(8) 0.049(2) Uani 0.354(9) 1 d . . P A 2
H18C H 0.633669 0.911084 0.791123 0.059 Uiso 0.354(9) 1 calc R U P A 2
H18D H 0.676659 0.801862 0.874940 0.059 Uiso 0.354(9) 1 calc R U P A 2
C19B C 0.7164(5) 0.9897(15) 0.9057(10) 0.063(4) Uani 0.354(9) 1 d . . P A 2
H19C H 0.758968 0.958053 0.943842 0.076 Uiso 0.354(9) 1 calc R U P A 2
H19D H 0.715068 1.067457 0.861202 0.076 Uiso 0.354(9) 1 calc R U P A 2
C20B C 0.6972(4) 1.0324(11) 0.9889(8) 0.068(3) Uani 0.354(9) 1 d . . P A 2
H20D H 0.653817 1.053847 0.952297 0.103 Uiso 0.354(9) 1 calc R U P A 2
H20E H 0.720493 1.110911 1.027593 0.103 Uiso 0.354(9) 1 calc R U P A 2
H20F H 0.704831 0.960131 1.040811 0.103 Uiso 0.354(9) 1 calc R U P A 2
C21 C 0.35635(12) 0.6090(3) 0.1663(2) 0.0479(6) Uani 1 1 d . . . . .
H21A H 0.328682 0.543986 0.114478 0.072 Uiso 1 1 calc R U . . .
H21B H 0.364061 0.680633 0.126736 0.072 Uiso 1 1 calc R U . . .
H21C H 0.337903 0.646016 0.209028 0.072 Uiso 1 1 calc R U . . .
N1 N 0.64825(10) 0.7564(2) 0.65091(17) 0.0468(5) Uani 1 1 d . . . . .
O1 O 0.59294(9) 0.94520(18) 0.59473(16) 0.0556(5) Uani 1 1 d . . . . .
O2 O 0.70012(9) 0.5631(2) 0.71439(16) 0.0581(5) Uani 1 1 d . . . . .
O3 O 0.41232(8) 0.54562(16) 0.23731(13) 0.0430(4) Uani 1 1 d . . . . .

loop_
_atom_site_aniso_label
_atom_site_aniso_U_11
_atom_site_aniso_U_22
_atom_site_aniso_U_33
_atom_site_aniso_U_23
_atom_site_aniso_U_13
_atom_site_aniso_U_12
C1 0.0497(16) 0.0506(14) 0.0401(13) 0.0005(10) 0.0246(12) -0.0037(11)
C2 0.0450(14) 0.0450(12) 0.0397(12) 0.0018(10) 0.0237(11) -0.0030(10)
C3 0.0504(15) 0.0403(11) 0.0397(12) 0.0015(9) 0.0256(11) 0.0001(10)
C4 0.0430(14) 0.0473(12) 0.0376(12) 0.0042(10) 0.0218(11) 0.0035(10)
C5 0.0458(14) 0.0463(12) 0.0356(11) 0.0003(10) 0.0239(11) -0.0022(10)
C6 0.0464(14) 0.0440(12) 0.0387(12) 0.0035(10) 0.0253(11) 0.0002(10)
C7 0.0475(15) 0.0436(12) 0.0467(14) 0.0054(10) 0.0300(12) 0.0004(11)
C8 0.048(2) 0.0445(17) 0.052(2) 0.000 0.0331(18) 0.000
C9 0.055(2) 0.0430(17) 0.060(2) 0.000 0.041(2) 0.000
C10 0.070(2) 0.0411(13) 0.0709(18) 0.0069(12) 0.0518(17) 0.0078(12)
C11 0.0632(18) 0.0479(14) 0.0623(17) 0.0147(13) 0.0436(15) 0.0133(13)
C12 0.0541(16) 0.0470(13) 0.0491(14) 0.0068(11) 0.0348(13) 0.0059(11)
C13 0.0482(15) 0.0557(14) 0.0458(14) 0.0134(11) 0.0303(12) 0.0106(12)
C14 0.0446(14) 0.0524(13) 0.0405(12) 0.0079(10) 0.0263(11) 0.0034(11)
C15 0.0428(15) 0.0615(15) 0.0437(14) 0.0090(12) 0.0249(12) 0.0024(12)
C16 0.0448(14) 0.0471(12) 0.0390(12) 0.0046(10) 0.0270(11) 0.0019(10)
C17A 0.0404(15) 0.0803(19) 0.0441(14) -0.0076(13) 0.0194(12) -0.0099(13)
C18A 0.055(3) 0.069(4) 0.050(3) -0.006(3) 0.026(2) -0.003(3)
C19A 0.052(3) 0.061(3) 0.051(3) -0.006(2) 0.020(2) 0.001(2)
C20A 0.062(4) 0.070(4) 0.064(4) -0.019(3) 0.020(3) 0.000(3)
C17B 0.0404(15) 0.0803(19) 0.0441(14) -0.0076(13) 0.0194(12) -0.0099(13)
C18B 0.038(4) 0.073(7) 0.041(4) -0.005(5) 0.021(4) 0.002(5)
C19B 0.046(6) 0.085(11) 0.060(6) -0.027(8) 0.025(5) -0.013(6)
C20B 0.052(5) 0.096(7) 0.051(6) -0.019(5) 0.019(4) 0.004(5)
C21 0.0449(15) 0.0589(15) 0.0393(13) -0.0021(11) 0.0193(12) 0.0005(12)
N1 0.0439(13) 0.0585(12) 0.0400(11) 0.0024(9) 0.0213(10) -0.0038(10)
O1 0.0560(12) 0.0522(11) 0.0528(11) -0.0080(8) 0.0206(10) -0.0047(9)
O2 0.0464(12) 0.0742(12) 0.0486(11) 0.0133(9) 0.0182(9) 0.0067(10)
O3 0.0432(10) 0.0469(9) 0.0406(9) -0.0029(7) 0.0209(8) -0.0004(7)

loop_
_atom_type_symbol
_atom_type_description
_atom_type_scat_dispersion_real
_atom_type_scat_dispersion_imag
_atom_type_scat_source
C C 0.0181 0.0091 'International Tables Vol C Tables 4.2.6.8 and 6.1.1.4'
H H 0.0000 0.0000 'International Tables Vol C Tables 4.2.6.8 and 6.1.1.4'
N N 0.0311 0.0180 'International Tables Vol C Tables 4.2.6.8 and 6.1.1.4'
O O 0.0492 0.0322 'International Tables Vol C Tables 4.2.6.8 and 6.1.1.4'

loop_
_geom_angle_atom_site_label_1
_geom_angle_atom_site_label_2
_geom_angle_atom_site_label_3
_geom_angle
_geom_angle_site_symmetry_1
_geom_angle_site_symmetry_3
_geom_angle_publ_flag
O1 C1 N1 119.5(2) . . ?
O1 C1 C2 122.9(2) . . ?
N1 C1 C2 117.6(2) . . ?
C3 C2 C16 120.0(2) . . ?
C3 C2 C1 119.3(2) . . ?
C16 C2 C1 120.7(2) . . ?
C2 C3 C4 120.4(2) . . ?
C2 C3 H3 119.8 . . ?
C4 C3 H3 119.8 . . ?
C5 C4 C3 120.5(2) . . ?
C5 C4 H4 119.8 . . ?
C3 C4 H4 119.8 . . ?
O3 C5 C4 123.0(2) . . ?
O3 C5 C6 116.1(2) . . ?
C4 C5 C6 120.9(2) . . ?
C16 C6 C5 116.8(2) . . ?
C16 C6 C7 118.3(2) . . ?
C5 C6 C7 124.8(2) . . ?
C12 C7 C8 117.7(2) . . ?
C12 C7 C6 117.0(2) . . ?
C8 C7 C6 125.3(2) . . ?
C9 C8 C7 117.46(15) . 2_655 ?
C9 C8 C7 117.46(15) . . ?
C7 C8 C7 125.1(3) 2_655 . ?
C8 C9 C10 120.34(17) . 2_655 ?
C8 C9 C10 120.34(17) . . ?
C10 C9 C10 119.3(3) 2_655 . ?
C11 C10 C9 120.3(2) . . ?
C11 C10 H10 119.8 . . ?
C9 C10 H10 119.8 . . ?
C10 C11 C12 120.2(3) . . ?
C10 C11 H11 119.9 . . ?
C12 C11 H11 119.9 . . ?
C7 C12 C13 119.6(2) . . ?
C7 C12 C11 120.2(3) . . ?
C13 C12 C11 120.3(3) . . ?
C14 C13 C12 122.2(2) . . ?
C14 C13 H13 118.9 . . ?
C12 C13 H13 118.9 . . ?
C13 C14 C16 118.8(2) . . ?
C13 C14 C15 120.2(2) . . ?
C16 C14 C15 120.9(2) . . ?
O2 C15 N1 120.9(3) . . ?
O2 C15 C14 122.3(3) . . ?
N1 C15 C14 116.9(2) . . ?
C2 C16 C6 120.6(2) . . ?
C2 C16 C14 119.0(2) . . ?
C6 C16 C14 120.3(2) . . ?
N1 C17A C18A 107.9(3) . . ?
N1 C17A H17A 110.1 . . ?
C18A C17A H17A 110.1 . . ?
N1 C17A H17B 110.1 . . ?
C18A C17A H17B 110.1 . . ?
H17A C17A H17B 108.4 . . ?
C17A C18A C19A 111.6(5) . . ?
C17A C18A H18A 109.3 . . ?
C19A C18A H18A 109.3 . . ?
C17A C18A H18B 109.3 . . ?
C19A C18A H18B 109.3 . . ?
H18A C18A H18B 108.0 . . ?
C20A C19A C18A 112.1(5) . . ?
C20A C19A H19A 109.2 . . ?
C18A C19A H19A 109.2 . . ?
C20A C19A H19B 109.2 . . ?
C18A C19A H19B 109.2 . . ?
H19A C19A H19B 107.9 . . ?
C19A C20A H20A 109.5 . . ?
C19A C20A H20B 109.5 . . ?
H20A C20A H20B 109.5 . . ?
C19A C20A H20C 109.5 . . ?
H20A C20A H20C 109.5 . . ?
H20B C20A H20C 109.5 . . ?
N1 C17B C18B 115.7(5) . . ?
N1 C17B H17C 108.4 . . ?
C18B C17B H17C 108.4 . . ?
N1 C17B H17D 108.4 . . ?
C18B C17B H17D 108.4 . . ?
H17C C17B H17D 107.4 . . ?
C19B C18B C17B 114.8(8) . . ?
C19B C18B H18C 108.6 . . ?
C17B C18B H18C 108.6 . . ?
C19B C18B H18D 108.6 . . ?
C17B C18B H18D 108.6 . . ?
H18C C18B H18D 107.5 . . ?
C20B C19B C18B 113.1(9) . . ?
C20B C19B H19C 109.0 . . ?
C18B C19B H19C 109.0 . . ?
C20B C19B H19D 109.0 . . ?
C18B C19B H19D 109.0 . . ?
H19C C19B H19D 107.8 . . ?
C19B C20B H20D 109.5 . . ?
C19B C20B H20E 109.5 . . ?
H20D C20B H20E 109.5 . . ?
C19B C20B H20F 109.5 . . ?
H20D C20B H20F 109.5 . . ?
H20E C20B H20F 109.5 . . ?
O3 C21 H21A 109.5 . . ?
O3 C21 H21B 109.5 . . ?
H21A C21 H21B 109.5 . . ?
O3 C21 H21C 109.5 . . ?
H21A C21 H21C 109.5 . . ?
H21B C21 H21C 109.5 . . ?
C15 N1 C1 124.5(2) . . ?
C15 N1 C17B 118.1(2) . . ?
C1 N1 C17B 117.3(2) . . ?
C15 N1 C17A 118.1(2) . . ?
C1 N1 C17A 117.3(2) . . ?
C5 O3 C21 118.66(19) . . ?

loop_
_geom_bond_atom_site_label_1
_geom_bond_atom_site_label_2
_geom_bond_distance
_geom_bond_site_symmetry_2
_geom_bond_publ_flag
C1 O1 1.217(3) . ?
C1 N1 1.400(3) . ?
C1 C2 1.471(3) . ?
C2 C3 1.378(3) . ?
C2 C16 1.411(3) . ?
C3 C4 1.392(3) . ?
C3 H3 0.9500 . ?
C4 C5 1.385(3) . ?
C4 H4 0.9500 . ?
C5 O3 1.352(3) . ?
C5 C6 1.427(3) . ?
C6 C16 1.420(3) . ?
C6 C7 1.460(3) . ?
C7 C12 1.412(4) . ?
C7 C8 1.445(3) . ?
C8 C9 1.410(5) . ?
C9 C10 1.425(3) 2_655 ?
C9 C10 1.425(3) . ?
C10 C11 1.355(4) . ?
C10 H10 0.9500 . ?
C11 C12 1.423(4) . ?
C11 H11 0.9500 . ?
C12 C13 1.419(4) . ?
C13 C14 1.360(4) . ?
C13 H13 0.9500 . ?
C14 C16 1.430(3) . ?
C14 C15 1.477(4) . ?
C15 O2 1.220(3) . ?
C15 N1 1.394(3) . ?
C17A N1 1.472(3) . ?
C17A C18A 1.534(6) . ?
C17A H17A 0.9900 . ?
C17A H17B 0.9900 . ?
C18A C19A 1.538(8) . ?
C18A H18A 0.9900 . ?
C18A H18B 0.9900 . ?
C19A C20A 1.536(7) . ?
C19A H19A 0.9900 . ?
C19A H19B 0.9900 . ?
C20A H20A 0.9800 . ?
C20A H20B 0.9800 . ?
C20A H20C 0.9800 . ?
C17B N1 1.472(3) . ?
C17B C18B 1.558(10) . ?
C17B H17C 0.9900 . ?
C17B H17D 0.9900 . ?
C18B C19B 1.547(15) . ?
C18B H18C 0.9900 . ?
C18B H18D 0.9900 . ?
C19B C20B 1.509(14) . ?
C19B H19C 0.9900 . ?
C19B H19D 0.9900 . ?
C20B H20D 0.9800 . ?
C20B H20E 0.9800 . ?
C20B H20F 0.9800 . ?
C21 O3 1.429(3) . ?
C21 H21A 0.9800 . ?
C21 H21B 0.9800 . ?
C21 H21C 0.9800 . ?
